data_2227442
loop_
_publ_author_name
'Cheng, Lin'
'Xu, Nan'
'Powell, Douglas R.'
'Richter-Addo, George B.'

_publ_section_title
;
 (Ethanolato)[2,3,7,8,12,13,17,18-octaethylporphyrinato(2{-})]iron(III)
;
_journal_coeditor_code FK2027
_journal_issue 11
_journal_name_full 'Acta Crystallographica Section E'
_journal_page_first m1458
_journal_paper_doi 10.1107/S1600536810041024
_journal_volume 66
_journal_year 2010
_chemical_formula_iupac '[Fe (C2 H5 O) (C36 H44 N4)]'
_chemical_formula_moiety 'C38 H49 Fe N4 O'
_chemical_formula_sum 'C38 H49 Fe N4 O'
_chemical_formula_weight 633.66
_chemical_name_systematic
;
(Ethanolato)[2,3,7,8,12,13,17,18-octaethylporphyrinato(2-)]iron(III)
;
_space_group_IT_number 2
_symmetry_cell_setting triclinic
_symmetry_space_group_name_Hall '-P 1'
_symmetry_space_group_name_H-M 'P -1'
_atom_sites_solution_hydrogens geom
_atom_sites_solution_primary direct
_atom_sites_solution_secondary difmap
_audit_creation_method SHELXL-97
_cell_angle_alpha 106.312(7)
_cell_angle_beta 105.181(8)
_cell_angle_gamma 97.830(9)
_cell_formula_units_Z 2
_cell_length_a 10.3918(13)
_cell_length_b 10.4791(12)
_cell_length_c 16.4765(18)
_cell_measurement_reflns_used 61
_cell_measurement_temperature 163(2)
_cell_measurement_theta_max 11.97
_cell_measurement_theta_min 2.72
_cell_volume 1618.7(4)
_computing_cell_refinement 'XSCANS (Siemens, 1994)'
_computing_data_collection 'XSCANS (Siemens, 1994)'
_computing_data_reduction 'XSCANS (Siemens, 1994)'
_computing_molecular_graphics 'SHELXTL (Sheldrick, 2008)'
_computing_publication_material 'SHELXTL (Sheldrick, 2008)'
_computing_structure_refinement 'SHELXTL (Sheldrick, 2008)'
_computing_structure_solution 'SHELXTL (Sheldrick, 2008)'
_diffrn_ambient_temperature 163(2)
_diffrn_measured_fraction_theta_full 0.970
_diffrn_measured_fraction_theta_max 0.970
_diffrn_measurement_device_type 'Siemens P4'
_diffrn_measurement_method '\w scans'
_diffrn_radiation_monochromator graphite
_diffrn_radiation_source 'fine-focus sealed tube'
_diffrn_radiation_type MoK\a
_diffrn_radiation_wavelength 0.71073
_diffrn_reflns_av_R_equivalents 0.0407
_diffrn_reflns_av_sigmaI/netI 0.0495
_diffrn_reflns_limit_h_max 12
_diffrn_reflns_limit_h_min -12
_diffrn_reflns_limit_k_max 11
_diffrn_reflns_limit_k_min -11
_diffrn_reflns_limit_l_max 18
_diffrn_reflns_limit_l_min -19
_diffrn_reflns_number 5868
_diffrn_reflns_theta_full 25.00
_diffrn_reflns_theta_max 25.00
_diffrn_reflns_theta_min 2.07
_diffrn_standards_decay_% 0.98
_diffrn_standards_interval_count 97
_diffrn_standards_number 3
_exptl_absorpt_coefficient_mu 0.503
_exptl_absorpt_correction_T_max 0.8721
_exptl_absorpt_correction_T_min 0.7944
_exptl_absorpt_correction_type psi-scan
_exptl_absorpt_process_details '(North <i>et al.</i>, 1968)'
_exptl_crystal_colour purple
_exptl_crystal_density_diffrn 1.300
_exptl_crystal_density_method 'not measured'
_exptl_crystal_description block
_exptl_crystal_F_000 678
_exptl_crystal_size_max 0.48
_exptl_crystal_size_mid 0.36
_exptl_crystal_size_min 0.28
_refine_diff_density_max 0.798
_refine_diff_density_min -0.692
_refine_ls_extinction_method none
_refine_ls_goodness_of_fit_ref 1.058
_refine_ls_hydrogen_treatment constr
_refine_ls_matrix_type full
_refine_ls_number_parameters 416
_refine_ls_number_reflns 5540
_refine_ls_number_restraints 80
_refine_ls_restrained_S_all 1.053
_refine_ls_R_factor_all 0.0548
_refine_ls_R_factor_gt 0.0452
_refine_ls_shift/su_max 0.000
_refine_ls_shift/su_mean 0.000
_refine_ls_structure_factor_coef Fsqd
_refine_ls_weighting_details 'calc w=1/[\s^2^(Fo^2^)+(0.0580P)^2^+1.2400P] where P=(Fo^2^+2Fc^2^)/3'
_refine_ls_weighting_scheme calc
_refine_ls_wR_factor_gt 0.1131
_refine_ls_wR_factor_ref 0.1186
_reflns_number_gt 4779
_reflns_number_total 5540
_reflns_threshold_expression I>2\s(I)
_cod_data_source_file fk2027.cif
_cod_data_source_block I
_cod_original_cell_volume 1618.7(3)
_cod_database_code 2227442
_cod_database_fobs_code 2227442

loop_
_symmetry_equiv_pos_as_xyz
'x, y, z'
'-x, -y, -z'

loop_
_atom_site_type_symbol
_atom_site_label
_atom_site_fract_x
_atom_site_fract_y
_atom_site_fract_z
_atom_site_U_iso_or_equiv
_atom_site_adp_type
_atom_site_calc_flag
_atom_site_refinement_flags
_atom_site_occupancy
_atom_site_disorder_assembly
_atom_site_disorder_group
Fe Fe1 -0.00859(3) 0.13917(3) 0.25182(2) 0.01500(12) Uani d . 1 A .
O O1 0.10667(18) 0.11689(18) 0.34875(11) 0.0217(4) Uani d DU 1 . .
N N1 -0.1290(2) -0.0555(2) 0.17747(13) 0.0149(4) Uani d . 1 . .
N N2 -0.1726(2) 0.1803(2) 0.29610(14) 0.0165(4) Uani d . 1 . .
N N3 0.0484(2) 0.3473(2) 0.27482(14) 0.0178(4) Uani d . 1 . .
N N4 0.0965(2) 0.1113(2) 0.15905(13) 0.0172(4) Uani d . 1 . .
C C1 -0.0962(2) -0.1555(2) 0.11728(16) 0.0169(5) Uani d . 1 A .
C C2 -0.1904(3) -0.2852(3) 0.09367(16) 0.0184(5) Uani d . 1 . .
C C3 -0.2814(2) -0.2613(3) 0.13921(16) 0.0182(5) Uani d . 1 A .
C C4 -0.2412(2) -0.1181(2) 0.19182(16) 0.0160(5) Uani d . 1 A .
C C5 -0.3064(2) -0.0531(3) 0.24969(17) 0.0183(5) Uani d . 1 . .
H H5A -0.3810 -0.1086 0.2560 0.022 Uiso calc R 1 A .
C C6 -0.2739(2) 0.0847(3) 0.29919(16) 0.0176(5) Uani d . 1 A .
C C7 -0.3451(3) 0.1485(3) 0.35864(16) 0.0183(5) Uani d . 1 . .
C C8 -0.2871(2) 0.2847(3) 0.38977(16) 0.0183(5) Uani d . 1 A .
C C9 -0.1802(3) 0.3041(3) 0.35071(16) 0.0178(5) Uani d . 1 A .
C C10 -0.0958(3) 0.4286(3) 0.36501(17) 0.0193(5) Uani d . 1 . .
H H10A -0.1122 0.5074 0.4027 0.023 Uiso calc R 1 A .
C C11 0.0098(3) 0.4494(2) 0.32980(16) 0.0181(5) Uani d . 1 A .
C C12 0.0977(3) 0.5803(3) 0.34830(17) 0.0192(5) Uani d . 1 . .
C C13 0.1929(3) 0.5556(3) 0.30630(17) 0.0210(5) Uani d . 1 A .
C C14 0.1604(3) 0.4108(3) 0.25972(17) 0.0185(5) Uani d . 1 A .
C C15 0.2302(3) 0.3439(3) 0.20580(17) 0.0202(5) Uani d . 1 . .
H H15A 0.3072 0.3988 0.2015 0.024 Uiso calc R 1 A .
C C16 0.1999(2) 0.2062(3) 0.15776(16) 0.0178(5) Uani d . 1 A .
C C17 0.2702(3) 0.1423(3) 0.09768(16) 0.0186(5) Uani d . 1 . .
C C18 0.2061(3) 0.0077(3) 0.06180(16) 0.0187(5) Uani d . 1 A .
C C19 0.0986(2) -0.0115(3) 0.10084(16) 0.0171(5) Uani d . 1 A .
C C20 0.0103(3) -0.1341(3) 0.08288(16) 0.0189(5) Uani d . 1 . .
H H20A 0.0237 -0.2121 0.0427 0.023 Uiso calc R 1 A .
C C21 -0.1839(3) -0.4178(3) 0.03267(18) 0.0245(6) Uani d . 1 A .
H H21A -0.1475 -0.4008 -0.0141 0.029 Uiso calc R 1 . .
H H21B -0.2776 -0.4760 0.0030 0.029 Uiso calc R 1 . .
C C22 -0.0940(3) -0.4932(3) 0.0817(2) 0.0394(8) Uani d . 1 . .
H H22A -0.0937 -0.5801 0.0394 0.059 Uiso d R 1 A .
H H22B -0.1300 -0.5108 0.1279 0.059 Uiso d R 1 . .
H H22C -0.0003 -0.4373 0.1095 0.059 Uiso d R 1 . .
C C23 -0.4020(3) -0.3614(3) 0.13609(18) 0.0238(6) Uani d . 1 . .
H H23A -0.4249 -0.4420 0.0818 0.029 Uiso calc R 1 A .
H H23B -0.4818 -0.3186 0.1314 0.029 Uiso calc R 1 . .
C C24 -0.3786(3) -0.4091(3) 0.2169(2) 0.0325(7) Uani d . 1 A .
H H24A -0.4612 -0.4738 0.2104 0.049 Uiso d R 1 . .
H H24B -0.3582 -0.3303 0.2709 0.049 Uiso d R 1 . .
H H24C -0.3014 -0.4539 0.2212 0.049 Uiso d R 1 . .
C C25 -0.4630(3) 0.0755(3) 0.37693(18) 0.0238(6) Uani d . 1 A .
H H25A -0.4627 0.1247 0.4378 0.029 Uiso calc R 1 . .
H H25B -0.4510 -0.0174 0.3747 0.029 Uiso calc R 1 . .
C C26 -0.6005(3) 0.0646(3) 0.3107(2) 0.0316(7) Uani d . 1 . .
H H26A -0.6737 0.0135 0.3242 0.047 Uiso d R 1 A .
H H26B -0.6011 0.0170 0.2501 0.047 Uiso d R 1 . .
H H26C -0.6153 0.1563 0.3150 0.047 Uiso d R 1 . .
C C27 -0.3249(3) 0.3972(3) 0.45254(17) 0.0221(6) Uani d . 1 . .
H H27A -0.2403 0.4652 0.4929 0.027 Uiso calc R 1 A .
H H27B -0.3688 0.3583 0.4896 0.027 Uiso calc R 1 . .
C C28 -0.4215(3) 0.4691(3) 0.4049(2) 0.0322(7) Uani d . 1 A .
H H28A -0.4383 0.5441 0.4491 0.048 Uiso d R 1 . .
H H28B -0.5084 0.4039 0.3683 0.048 Uiso d R 1 . .
H H28C -0.3800 0.5056 0.3667 0.048 Uiso d R 1 . .
C C29 0.0843(3) 0.7159(3) 0.40301(18) 0.0243(6) Uani d . 1 A .
H H29A 0.1767 0.7762 0.4347 0.029 Uiso calc R 1 . .
H H29B 0.0424 0.7027 0.4484 0.029 Uiso calc R 1 . .
C C30 -0.0017(4) 0.7849(3) 0.3473(2) 0.0410(8) Uani d . 1 . .
H H30A -0.0097 0.8714 0.3861 0.061 Uiso d R 1 A .
H H30B -0.0930 0.7253 0.3152 0.061 Uiso d R 1 . .
H H30C 0.0419 0.8028 0.3043 0.061 Uiso d R 1 . .
C C31 0.3119(3) 0.6568(3) 0.30812(19) 0.0261(6) Uani d . 1 . .
H H31A 0.3939 0.6176 0.3164 0.031 Uiso calc R 1 A .
H H31B 0.3309 0.7402 0.3601 0.031 Uiso calc R 1 . .
C C32 0.2888(3) 0.6967(3) 0.2244(2) 0.0324(7) Uani d . 1 A .
H H32A 0.3703 0.7619 0.2299 0.049 Uiso d R 1 . .
H H32B 0.2098 0.7388 0.2168 0.049 Uiso d R 1 . .
H H32C 0.2713 0.6151 0.1725 0.049 Uiso d R 1 . .
C C33 0.3916(3) 0.2127(3) 0.08191(17) 0.0218(6) Uani d . 1 A .
H H33A 0.3837 0.3070 0.0854 0.026 Uiso calc R 1 . .
H H33B 0.3923 0.1644 0.0211 0.026 Uiso calc R 1 . .
C C34 0.5269(3) 0.2175(3) 0.14961(19) 0.0280(6) Uani d . 1 . .
H H34A 0.6031 0.2683 0.1385 0.042 Uiso d R 1 A .
H H34B 0.5383 0.1243 0.1435 0.042 Uiso d R 1 . .
H H34C 0.5258 0.2629 0.2101 0.042 Uiso d R 1 . .
C C35 0.2387(3) -0.1034(3) -0.00465(17) 0.0226(6) Uani d . 1 . .
H H35A 0.2826 -0.0629 -0.0410 0.027 Uiso calc R 1 A .
H H35B 0.1525 -0.1687 -0.0452 0.027 Uiso calc R 1 . .
C C36 0.3337(3) -0.1801(3) 0.04001(19) 0.0288(6) Uani d . 1 A .
H H36A 0.3506 -0.2526 -0.0057 0.043 Uiso d R 1 . .
H H36B 0.2908 -0.2204 0.0761 0.043 Uiso d R 1 . .
H H36C 0.4207 -0.1166 0.0783 0.043 Uiso d R 1 . .
C C37 0.1180(8) 0.1737(7) 0.4386(3) 0.0313(15) Uani d PDU 0.581(12) A 1
H H37A 0.0361 0.1321 0.4501 0.038 Uiso calc PR 0.581(12) A 1
H H37B 0.1241 0.2732 0.4539 0.038 Uiso calc PR 0.581(12) A 1
C C38 0.2486(12) 0.1468(16) 0.4969(9) 0.037(3) Uani d PDU 0.581(12) A 1
H H38A 0.2590 0.1891 0.5600 0.055 Uiso d PR 0.581(12) A 1
H H38B 0.3290 0.1860 0.4840 0.055 Uiso d PR 0.581(12) A 1
H H38C 0.2402 0.0482 0.4833 0.055 Uiso d PR 0.581(12) A 1
C C37' 0.1811(10) 0.2115(7) 0.4323(4) 0.0301(19) Uani d PDU 0.419(12) A 2
H H37C 0.1254 0.2757 0.4525 0.036 Uiso calc PR 0.419(12) A 2
H H37D 0.2649 0.2647 0.4292 0.036 Uiso calc PR 0.419(12) A 2
C C38' 0.2198(19) 0.132(2) 0.4987(13) 0.038(4) Uani d PDU 0.419(12) A 2
H H38D 0.2624 0.1973 0.5593 0.057 Uiso d PR 0.419(12) A 2
H H38E 0.2843 0.0778 0.4825 0.057 Uiso d PR 0.419(12) A 2
H H38F 0.1371 0.0719 0.4962 0.057 Uiso d PR 0.419(12) A 2

loop_
_atom_site_aniso_label
_atom_site_aniso_U_11
_atom_site_aniso_U_22
_atom_site_aniso_U_33
_atom_site_aniso_U_12
_atom_site_aniso_U_13
_atom_site_aniso_U_23
Fe1 0.0155(2) 0.0140(2) 0.0194(2) 0.00698(14) 0.00862(14) 0.00698(14)
O1 0.0239(9) 0.0237(10) 0.0201(9) 0.0128(8) 0.0064(7) 0.0081(7)
N1 0.0155(10) 0.0147(10) 0.0173(10) 0.0066(8) 0.0070(8) 0.0062(8)
N2 0.0160(10) 0.0157(11) 0.0221(11) 0.0078(8) 0.0097(9) 0.0072(9)
N3 0.0179(11) 0.0168(11) 0.0237(11) 0.0086(9) 0.0098(9) 0.0093(9)
N4 0.0175(11) 0.0176(11) 0.0207(11) 0.0075(9) 0.0094(9) 0.0081(9)
C1 0.0181(12) 0.0156(12) 0.0171(12) 0.0062(10) 0.0045(10) 0.0052(10)
C2 0.0183(13) 0.0181(13) 0.0176(12) 0.0056(10) 0.0020(10) 0.0068(10)
C3 0.0155(12) 0.0194(13) 0.0201(13) 0.0049(10) 0.0039(10) 0.0084(10)
C4 0.0154(12) 0.0171(13) 0.0184(12) 0.0060(10) 0.0051(10) 0.0091(10)
C5 0.0157(12) 0.0202(13) 0.0239(13) 0.0056(10) 0.0089(10) 0.0116(11)
C6 0.0158(12) 0.0224(13) 0.0207(13) 0.0092(10) 0.0082(10) 0.0116(10)
C7 0.0177(13) 0.0237(14) 0.0194(12) 0.0109(11) 0.0081(10) 0.0109(10)
C8 0.0171(12) 0.0227(14) 0.0192(13) 0.0116(11) 0.0067(10) 0.0090(10)
C9 0.0191(13) 0.0191(13) 0.0193(12) 0.0107(10) 0.0078(10) 0.0081(10)
C10 0.0230(13) 0.0160(13) 0.0219(13) 0.0118(11) 0.0086(11) 0.0058(10)
C11 0.0206(13) 0.0139(12) 0.0211(13) 0.0069(10) 0.0058(10) 0.0071(10)
C12 0.0219(13) 0.0172(13) 0.0209(13) 0.0077(10) 0.0057(10) 0.0091(10)
C13 0.0222(14) 0.0199(14) 0.0238(13) 0.0068(11) 0.0064(11) 0.0117(11)
C14 0.0175(13) 0.0186(13) 0.0228(13) 0.0072(10) 0.0061(10) 0.0106(10)
C15 0.0182(13) 0.0218(14) 0.0267(14) 0.0062(10) 0.0105(11) 0.0135(11)
C16 0.0145(12) 0.0232(14) 0.0222(13) 0.0089(10) 0.0078(10) 0.0132(11)
C17 0.0184(13) 0.0245(14) 0.0200(13) 0.0113(11) 0.0079(10) 0.0131(11)
C18 0.0214(13) 0.0226(14) 0.0181(12) 0.0121(11) 0.0074(10) 0.0116(10)
C19 0.0187(12) 0.0202(13) 0.0168(12) 0.0113(10) 0.0063(10) 0.0090(10)
C20 0.0212(13) 0.0174(13) 0.0200(13) 0.0092(10) 0.0074(10) 0.0062(10)
C21 0.0255(14) 0.0189(14) 0.0264(14) 0.0034(11) 0.0111(12) 0.0014(11)
C22 0.0398(18) 0.0248(16) 0.050(2) 0.0166(14) 0.0109(15) 0.0055(14)
C23 0.0203(13) 0.0201(14) 0.0277(14) 0.0017(11) 0.0069(11) 0.0050(11)
C24 0.0316(16) 0.0277(16) 0.0403(17) 0.0008(13) 0.0121(13) 0.0162(13)
C25 0.0252(14) 0.0258(14) 0.0262(14) 0.0096(11) 0.0152(12) 0.0090(11)
C26 0.0213(14) 0.0356(17) 0.0438(18) 0.0088(12) 0.0149(13) 0.0168(14)
C27 0.0269(14) 0.0236(14) 0.0221(13) 0.0124(11) 0.0133(11) 0.0087(11)
C28 0.0407(17) 0.0339(17) 0.0325(16) 0.0269(14) 0.0172(14) 0.0130(13)
C29 0.0286(15) 0.0154(13) 0.0267(14) 0.0048(11) 0.0082(12) 0.0045(11)
C30 0.049(2) 0.0264(17) 0.0412(18) 0.0202(15) 0.0016(15) 0.0072(14)
C31 0.0280(15) 0.0197(14) 0.0320(15) 0.0043(11) 0.0109(12) 0.0099(12)
C32 0.0340(16) 0.0303(16) 0.0368(17) 0.0048(13) 0.0139(13) 0.0157(13)
C33 0.0206(13) 0.0281(15) 0.0247(14) 0.0097(11) 0.0125(11) 0.0140(11)
C34 0.0204(14) 0.0388(17) 0.0303(15) 0.0082(12) 0.0102(12) 0.0172(13)
C35 0.0257(14) 0.0277(15) 0.0216(13) 0.0126(12) 0.0136(11) 0.0103(11)
C36 0.0326(16) 0.0276(15) 0.0323(15) 0.0166(13) 0.0147(13) 0.0103(12)
C37 0.035(3) 0.032(3) 0.024(2) 0.013(2) 0.009(2) 0.0019(19)
C38 0.036(5) 0.045(4) 0.023(3) 0.008(4) 0.003(3) 0.008(3)
C37' 0.030(4) 0.030(3) 0.025(3) 0.007(3) 0.003(3) 0.007(2)
C38' 0.038(6) 0.040(5) 0.025(4) 0.005(4) 0.001(4) 0.007(3)

loop_
_atom_type_symbol
_atom_type_description
_atom_type_scat_dispersion_real
_atom_type_scat_dispersion_imag
_atom_type_scat_source
C C 0.0033 0.0016 'International Tables Vol C Tables 4.2.6.8 and 6.1.1.4'
H H 0.0000 0.0000 'International Tables Vol C Tables 4.2.6.8 and 6.1.1.4'
N N 0.0061 0.0033 'International Tables Vol C Tables 4.2.6.8 and 6.1.1.4'
O O 0.0106 0.0060 'International Tables Vol C Tables 4.2.6.8 and 6.1.1.4'
Fe Fe 0.3463 0.8444 'International Tables Vol C Tables 4.2.6.8 and 6.1.1.4'

loop_
_geom_angle_atom_site_label_1
_geom_angle_atom_site_label_2
_geom_angle_atom_site_label_3
_geom_angle_site_symmetry_1
_geom_angle_site_symmetry_3
_geom_angle
_geom_angle_publ_flag
O1 Fe1 N2 . . 101.65(8) ?
O1 Fe1 N3 . . 103.00(8) ?
N2 Fe1 N3 . . 86.77(8) ?
O1 Fe1 N1 . . 104.41(8) ?
N2 Fe1 N1 . . 87.11(8) ?
N3 Fe1 N1 . . 152.58(8) ?
O1 Fe1 N4 . . 104.19(8) ?
N2 Fe1 N4 . . 154.16(8) ?
N3 Fe1 N4 . . 87.00(8) ?
N1 Fe1 N4 . . 86.97(8) ?
C37' O1 Fe1 . . 130.4(3) ?
C37 O1 Fe1 . . 128.6(3) ?
C4 N1 C1 . . 106.0(2) ?
C4 N1 Fe1 . . 126.34(16) ?
C1 N1 Fe1 . . 126.48(16) ?
C6 N2 C9 . . 105.7(2) ?
C6 N2 Fe1 . . 125.44(16) ?
C9 N2 Fe1 . . 126.34(16) ?
C11 N3 C14 . . 105.7(2) ?
C11 N3 Fe1 . . 126.62(16) ?
C14 N3 Fe1 . . 125.25(16) ?
C16 N4 C19 . . 106.0(2) ?
C16 N4 Fe1 . . 125.94(17) ?
C19 N4 Fe1 . . 126.59(16) ?
N1 C1 C20 . . 124.6(2) ?
N1 C1 C2 . . 110.2(2) ?
C20 C1 C2 . . 125.2(2) ?
C3 C2 C1 . . 106.6(2) ?
C3 C2 C21 . . 127.9(2) ?
C1 C2 C21 . . 125.5(2) ?
C2 C3 C4 . . 106.7(2) ?
C2 C3 C23 . . 127.8(2) ?
C4 C3 C23 . . 125.5(2) ?
N1 C4 C5 . . 124.6(2) ?
N1 C4 C3 . . 110.5(2) ?
C5 C4 C3 . . 124.8(2) ?
C6 C5 C4 . . 126.7(2) ?
C6 C5 H5A . . 116.7 ?
C4 C5 H5A . . 116.7 ?
N2 C6 C5 . . 124.5(2) ?
N2 C6 C7 . . 110.6(2) ?
C5 C6 C7 . . 124.9(2) ?
C8 C7 C6 . . 106.4(2) ?
C8 C7 C25 . . 128.4(2) ?
C6 C7 C25 . . 125.2(2) ?
C7 C8 C9 . . 107.1(2) ?
C7 C8 C27 . . 127.9(2) ?
C9 C8 C27 . . 124.9(2) ?
N2 C9 C10 . . 124.1(2) ?
N2 C9 C8 . . 110.2(2) ?
C10 C9 C8 . . 125.6(2) ?
C11 C10 C9 . . 126.7(2) ?
C11 C10 H10A . . 116.7 ?
C9 C10 H10A . . 116.7 ?
N3 C11 C10 . . 124.5(2) ?
N3 C11 C12 . . 110.5(2) ?
C10 C11 C12 . . 125.0(2) ?
C13 C12 C11 . . 106.6(2) ?
C13 C12 C29 . . 127.4(2) ?
C11 C12 C29 . . 126.0(2) ?
C12 C13 C14 . . 106.8(2) ?
C12 C13 C31 . . 127.8(2) ?
C14 C13 C31 . . 125.4(2) ?
N3 C14 C15 . . 124.4(2) ?
N3 C14 C13 . . 110.4(2) ?
C15 C14 C13 . . 125.2(2) ?
C16 C15 C14 . . 127.1(2) ?
C16 C15 H15A . . 116.5 ?
C14 C15 H15A . . 116.5 ?
N4 C16 C15 . . 124.4(2) ?
N4 C16 C17 . . 110.5(2) ?
C15 C16 C17 . . 125.1(2) ?
C18 C17 C16 . . 106.5(2) ?
C18 C17 C33 . . 127.9(2) ?
C16 C17 C33 . . 125.6(2) ?
C17 C18 C19 . . 107.0(2) ?
C17 C18 C35 . . 128.0(2) ?
C19 C18 C35 . . 125.0(2) ?
N4 C19 C20 . . 124.5(2) ?
N4 C19 C18 . . 110.0(2) ?
C20 C19 C18 . . 125.4(2) ?
C19 C20 C1 . . 126.9(2) ?
C19 C20 H20A . . 116.5 ?
C1 C20 H20A . . 116.5 ?
C2 C21 C22 . . 112.2(2) ?
C2 C21 H21A . . 109.2 ?
C22 C21 H21A . . 109.2 ?
C2 C21 H21B . . 109.2 ?
C22 C21 H21B . . 109.2 ?
H21A C21 H21B . . 107.9 ?
C21 C22 H22A . . 109.5 ?
C21 C22 H22B . . 109.5 ?
H22A C22 H22B . . 109.5 ?
C21 C22 H22C . . 109.5 ?
H22A C22 H22C . . 109.5 ?
H22B C22 H22C . . 109.5 ?
C3 C23 C24 . . 113.9(2) ?
C3 C23 H23A . . 108.8 ?
C24 C23 H23A . . 108.8 ?
C3 C23 H23B . . 108.8 ?
C24 C23 H23B . . 108.8 ?
H23A C23 H23B . . 107.7 ?
C23 C24 H24A . . 109.5 ?
C23 C24 H24B . . 109.5 ?
H24A C24 H24B . . 109.5 ?
C23 C24 H24C . . 109.5 ?
H24A C24 H24C . . 109.5 ?
H24B C24 H24C . . 109.5 ?
C7 C25 C26 . . 112.7(2) ?
C7 C25 H25A . . 109.1 ?
C26 C25 H25A . . 109.1 ?
C7 C25 H25B . . 109.1 ?
C26 C25 H25B . . 109.1 ?
H25A C25 H25B . . 107.8 ?
C25 C26 H26A . . 109.5 ?
C25 C26 H26B . . 109.5 ?
H26A C26 H26B . . 109.5 ?
C25 C26 H26C . . 109.5 ?
H26A C26 H26C . . 109.5 ?
H26B C26 H26C . . 109.5 ?
C8 C27 C28 . . 113.3(2) ?
C8 C27 H27A . . 108.9 ?
C28 C27 H27A . . 108.9 ?
C8 C27 H27B . . 108.9 ?
C28 C27 H27B . . 108.9 ?
H27A C27 H27B . . 107.7 ?
C27 C28 H28A . . 109.5 ?
C27 C28 H28B . . 109.5 ?
H28A C28 H28B . . 109.5 ?
C27 C28 H28C . . 109.5 ?
H28A C28 H28C . . 109.5 ?
H28B C28 H28C . . 109.5 ?
C12 C29 C30 . . 112.6(2) ?
C12 C29 H29A . . 109.1 ?
C30 C29 H29A . . 109.1 ?
C12 C29 H29B . . 109.1 ?
C30 C29 H29B . . 109.1 ?
H29A C29 H29B . . 107.8 ?
C29 C30 H30A . . 109.5 ?
C29 C30 H30B . . 109.5 ?
H30A C30 H30B . . 109.5 ?
C29 C30 H30C . . 109.5 ?
H30A C30 H30C . . 109.5 ?
H30B C30 H30C . . 109.5 ?
C13 C31 C32 . . 113.9(2) ?
C13 C31 H31A . . 108.8 ?
C32 C31 H31A . . 108.8 ?
C13 C31 H31B . . 108.8 ?
C32 C31 H31B . . 108.8 ?
H31A C31 H31B . . 107.7 ?
C31 C32 H32A . . 109.5 ?
C31 C32 H32B . . 109.5 ?
H32A C32 H32B . . 109.5 ?
C31 C32 H32C . . 109.5 ?
H32A C32 H32C . . 109.5 ?
H32B C32 H32C . . 109.5 ?
C17 C33 C34 . . 112.4(2) ?
C17 C33 H33A . . 109.1 ?
C34 C33 H33A . . 109.1 ?
C17 C33 H33B . . 109.1 ?
C34 C33 H33B . . 109.1 ?
H33A C33 H33B . . 107.9 ?
C33 C34 H34A . . 109.5 ?
C33 C34 H34B . . 109.5 ?
H34A C34 H34B . . 109.5 ?
C33 C34 H34C . . 109.5 ?
H34A C34 H34C . . 109.5 ?
H34B C34 H34C . . 109.5 ?
C18 C35 C36 . . 112.3(2) ?
C18 C35 H35A . . 109.1 ?
C36 C35 H35A . . 109.1 ?
C18 C35 H35B . . 109.1 ?
C36 C35 H35B . . 109.1 ?
H35A C35 H35B . . 107.9 ?
C35 C36 H36A . . 109.5 ?
C35 C36 H36B . . 109.5 ?
H36A C36 H36B . . 109.5 ?
C35 C36 H36C . . 109.5 ?
H36A C36 H36C . . 109.5 ?
H36B C36 H36C . . 109.5 ?
O1 C37 C38 . . 109.0(7) ?
O1 C37 H37A . . 109.9 ?
C38 C37 H37A . . 109.9 ?
O1 C37 H37B . . 109.9 ?
C38 C37 H37B . . 109.9 ?
H37A C37 H37B . . 108.3 ?
C37 C38 H38A . . 109.5 ?
C37 C38 H38B . . 109.5 ?
H38A C38 H38B . . 109.5 ?
C37 C38 H38C . . 109.5 ?
H38A C38 H38C . . 109.5 ?
H38B C38 H38C . . 109.5 ?
O1 C37' C38' . . 108.2(10) ?
O1 C37' H37C . . 110.1 ?
C38' C37' H37C . . 110.1 ?
O1 C37' H37D . . 110.1 ?
C38' C37' H37D . . 110.1 ?
H37C C37' H37D . . 108.4 ?
C37' C38' H38D . . 109.5 ?
C37' C38' H38E . . 109.5 ?
H38D C38' H38E . . 109.5 ?
C37' C38' H38F . . 109.5 ?
H38D C38' H38F . . 109.5 ?
H38E C38' H38F . . 109.5 ?

loop_
_geom_bond_atom_site_label_1
_geom_bond_atom_site_label_2
_geom_bond_site_symmetry_2
_geom_bond_distance
_geom_bond_publ_flag
Fe1 O1 . 1.8232(18) ?
Fe1 N2 . 2.074(2) ?
Fe1 N3 . 2.078(2) ?
Fe1 N1 . 2.080(2) ?
Fe1 N4 . 2.080(2) ?
O1 C37' . 1.394(5) ?
O1 C37 . 1.398(4) ?
N1 C4 . 1.367(3) ?
N1 C1 . 1.374(3) ?
N2 C6 . 1.372(3) ?
N2 C9 . 1.381(3) ?
N3 C11 . 1.374(3) ?
N3 C14 . 1.376(3) ?
N4 C16 . 1.369(3) ?
N4 C19 . 1.379(3) ?
C1 C20 . 1.389(3) ?
C1 C2 . 1.448(4) ?
C2 C3 . 1.360(4) ?
C2 C21 . 1.491(3) ?
C3 C4 . 1.445(3) ?
C3 C23 . 1.500(3) ?
C4 C5 . 1.390(3) ?
C5 C6 . 1.387(4) ?
C5 H5A . 0.9500 ?
C6 C7 . 1.449(3) ?
C7 C8 . 1.362(4) ?
C7 C25 . 1.499(4) ?
C8 C9 . 1.441(3) ?
C8 C27 . 1.506(3) ?
C9 C10 . 1.390(4) ?
C10 C11 . 1.389(4) ?
C10 H10A . 0.9500 ?
C11 C12 . 1.444(4) ?
C12 C13 . 1.361(4) ?
C12 C29 . 1.501(3) ?
C13 C14 . 1.441(4) ?
C13 C31 . 1.503(4) ?
C14 C15 . 1.391(4) ?
C15 C16 . 1.383(4) ?
C15 H15A . 0.9500 ?
C16 C17 . 1.450(3) ?
C17 C18 . 1.361(4) ?
C17 C33 . 1.493(3) ?
C18 C19 . 1.446(3) ?
C18 C35 . 1.502(3) ?
C19 C20 . 1.379(4) ?
C20 H20A . 0.9500 ?
C21 C22 . 1.522(4) ?
C21 H21A . 0.9900 ?
C21 H21B . 0.9900 ?
C22 H22A . 0.9800 ?
C22 H22B . 0.9800 ?
C22 H22C . 0.9800 ?
C23 C24 . 1.523(4) ?
C23 H23A . 0.9900 ?
C23 H23B . 0.9900 ?
C24 H24A . 0.9800 ?
C24 H24B . 0.9800 ?
C24 H24C . 0.9800 ?
C25 C26 . 1.522(4) ?
C25 H25A . 0.9900 ?
C25 H25B . 0.9900 ?
C26 H26A . 0.9800 ?
C26 H26B . 0.9800 ?
C26 H26C . 0.9800 ?
C27 C28 . 1.522(4) ?
C27 H27A . 0.9900 ?
C27 H27B . 0.9900 ?
C28 H28A . 0.9800 ?
C28 H28B . 0.9800 ?
C28 H28C . 0.9800 ?
C29 C30 . 1.511(4) ?
C29 H29A . 0.9900 ?
C29 H29B . 0.9900 ?
C30 H30A . 0.9800 ?
C30 H30B . 0.9800 ?
C30 H30C . 0.9800 ?
C31 C32 . 1.521(4) ?
C31 H31A . 0.9900 ?
C31 H31B . 0.9900 ?
C32 H32A . 0.9800 ?
C32 H32B . 0.9800 ?
C32 H32C . 0.9800 ?
C33 C34 . 1.533(4) ?
C33 H33A . 0.9900 ?
C33 H33B . 0.9900 ?
C34 H34A . 0.9800 ?
C34 H34B . 0.9800 ?
C34 H34C . 0.9800 ?
C35 C36 . 1.526(4) ?
C35 H35A . 0.9900 ?
C35 H35B . 0.9900 ?
C36 H36A . 0.9800 ?
C36 H36B . 0.9800 ?
C36 H36C . 0.9800 ?
C37 C38 . 1.554(7) ?
C37 H37A . 0.9900 ?
C37 H37B . 0.9900 ?
C38 H38A . 0.9800 ?
C38 H38B . 0.9800 ?
C38 H38C . 0.9800 ?
C37' C38' . 1.555(7) ?
C37' H37C . 0.9900 ?
C37' H37D . 0.9900 ?
C38' H38D . 0.9800 ?
C38' H38E . 0.9800 ?
C38' H38F . 0.9800 ?

loop_
_geom_torsion_atom_site_label_1
_geom_torsion_atom_site_label_2
_geom_torsion_atom_site_label_3
_geom_torsion_atom_site_label_4
_geom_torsion_site_symmetry_1
_geom_torsion_site_symmetry_2
_geom_torsion_site_symmetry_3
_geom_torsion_site_symmetry_4
_geom_torsion
_geom_torsion_publ_flag
N2 Fe1 O1 C37' . . . . -69.0(7) ?
N3 Fe1 O1 C37' . . . . 20.4(7) ?
N1 Fe1 O1 C37' . . . . -159.0(7) ?
N4 Fe1 O1 C37' . . . . 110.5(7) ?
N2 Fe1 O1 C37 . . . . -27.4(5) ?
N3 Fe1 O1 C37 . . . . 61.9(5) ?
N1 Fe1 O1 C37 . . . . -117.4(5) ?
N4 Fe1 O1 C37 . . . . 152.1(5) ?
O1 Fe1 N1 C4 . . . . 81.3(2) ?
N2 Fe1 N1 C4 . . . . -20.02(19) ?
N3 Fe1 N1 C4 . . . . -97.3(2) ?
N4 Fe1 N1 C4 . . . . -174.9(2) ?
O1 Fe1 N1 C1 . . . . -84.3(2) ?
N2 Fe1 N1 C1 . . . . 174.4(2) ?
N3 Fe1 N1 C1 . . . . 97.1(2) ?
N4 Fe1 N1 C1 . . . . 19.6(2) ?
O1 Fe1 N2 C6 . . . . -79.7(2) ?
N3 Fe1 N2 C6 . . . . 177.6(2) ?
N1 Fe1 N2 C6 . . . . 24.4(2) ?
N4 Fe1 N2 C6 . . . . 101.3(2) ?
O1 Fe1 N2 C9 . . . . 79.7(2) ?
N3 Fe1 N2 C9 . . . . -22.9(2) ?
N1 Fe1 N2 C9 . . . . -176.2(2) ?
N4 Fe1 N2 C9 . . . . -99.2(3) ?
O1 Fe1 N3 C11 . . . . -80.3(2) ?
N2 Fe1 N3 C11 . . . . 20.9(2) ?
N1 Fe1 N3 C11 . . . . 98.3(2) ?
N4 Fe1 N3 C11 . . . . 175.8(2) ?
O1 Fe1 N3 C14 . . . . 79.2(2) ?
N2 Fe1 N3 C14 . . . . -179.6(2) ?
N1 Fe1 N3 C14 . . . . -102.2(2) ?
N4 Fe1 N3 C14 . . . . -24.6(2) ?
O1 Fe1 N4 C16 . . . . -79.3(2) ?
N2 Fe1 N4 C16 . . . . 99.6(2) ?
N3 Fe1 N4 C16 . . . . 23.3(2) ?
N1 Fe1 N4 C16 . . . . 176.6(2) ?
O1 Fe1 N4 C19 . . . . 84.8(2) ?
N2 Fe1 N4 C19 . . . . -96.3(2) ?
N3 Fe1 N4 C19 . . . . -172.6(2) ?
N1 Fe1 N4 C19 . . . . -19.3(2) ?
C4 N1 C1 C20 . . . . 178.3(2) ?
Fe1 N1 C1 C20 . . . . -13.7(3) ?
C4 N1 C1 C2 . . . . -0.4(3) ?
Fe1 N1 C1 C2 . . . . 167.51(16) ?
N1 C1 C2 C3 . . . . 1.0(3) ?
C20 C1 C2 C3 . . . . -177.7(2) ?
N1 C1 C2 C21 . . . . -177.7(2) ?
C20 C1 C2 C21 . . . . 3.6(4) ?
C1 C2 C3 C4 . . . . -1.1(3) ?
C21 C2 C3 C4 . . . . 177.5(2) ?
C1 C2 C3 C23 . . . . 178.2(2) ?
C21 C2 C3 C23 . . . . -3.2(4) ?
C1 N1 C4 C5 . . . . 179.1(2) ?
Fe1 N1 C4 C5 . . . . 11.2(3) ?
C1 N1 C4 C3 . . . . -0.3(3) ?
Fe1 N1 C4 C3 . . . . -168.24(16) ?
C2 C3 C4 N1 . . . . 0.9(3) ?
C23 C3 C4 N1 . . . . -178.4(2) ?
C2 C3 C4 C5 . . . . -178.5(2) ?
C23 C3 C4 C5 . . . . 2.2(4) ?
N1 C4 C5 C6 . . . . 2.8(4) ?
C3 C4 C5 C6 . . . . -177.8(2) ?
C9 N2 C6 C5 . . . . 176.4(2) ?
Fe1 N2 C6 C5 . . . . -20.7(3) ?
C9 N2 C6 C7 . . . . -1.4(3) ?
Fe1 N2 C6 C7 . . . . 161.52(16) ?
C4 C5 C6 N2 . . . . 2.3(4) ?
C4 C5 C6 C7 . . . . 179.8(2) ?
N2 C6 C7 C8 . . . . 1.3(3) ?
C5 C6 C7 C8 . . . . -176.5(2) ?
N2 C6 C7 C25 . . . . 178.9(2) ?
C5 C6 C7 C25 . . . . 1.1(4) ?
C6 C7 C8 C9 . . . . -0.7(3) ?
C25 C7 C8 C9 . . . . -178.1(2) ?
C6 C7 C8 C27 . . . . 178.9(2) ?
C25 C7 C8 C27 . . . . 1.5(4) ?
C6 N2 C9 C10 . . . . -179.0(2) ?
Fe1 N2 C9 C10 . . . . 18.3(3) ?
C6 N2 C9 C8 . . . . 0.9(3) ?
Fe1 N2 C9 C8 . . . . -161.78(16) ?
C7 C8 C9 N2 . . . . -0.1(3) ?
C27 C8 C9 N2 . . . . -179.7(2) ?
C7 C8 C9 C10 . . . . 179.8(2) ?
C27 C8 C9 C10 . . . . 0.2(4) ?
N2 C9 C10 C11 . . . . -1.7(4) ?
C8 C9 C10 C11 . . . . 178.4(2) ?
C14 N3 C11 C10 . . . . -176.7(2) ?
Fe1 N3 C11 C10 . . . . -13.9(4) ?
C14 N3 C11 C12 . . . . 1.2(3) ?
Fe1 N3 C11 C12 . . . . 163.94(16) ?
C9 C10 C11 N3 . . . . -0.6(4) ?
C9 C10 C11 C12 . . . . -178.2(2) ?
N3 C11 C12 C13 . . . . -2.0(3) ?
C10 C11 C12 C13 . . . . 175.8(2) ?
N3 C11 C12 C29 . . . . 177.7(2) ?
C10 C11 C12 C29 . . . . -4.5(4) ?
C11 C12 C13 C14 . . . . 2.0(3) ?
C29 C12 C13 C14 . . . . -177.7(2) ?
C11 C12 C13 C31 . . . . -176.9(2) ?
C29 C12 C13 C31 . . . . 3.4(4) ?
C11 N3 C14 C15 . . . . -178.9(2) ?
Fe1 N3 C14 C15 . . . . 18.0(3) ?
C11 N3 C14 C13 . . . . 0.1(3) ?
Fe1 N3 C14 C13 . . . . -163.00(16) ?
C12 C13 C14 N3 . . . . -1.3(3) ?
C31 C13 C14 N3 . . . . 177.6(2) ?
C12 C13 C14 C15 . . . . 177.6(2) ?
C31 C13 C14 C15 . . . . -3.4(4) ?
N3 C14 C15 C16 . . . . 1.1(4) ?
C13 C14 C15 C16 . . . . -177.8(2) ?
C19 N4 C16 C15 . . . . 178.4(2) ?
Fe1 N4 C16 C15 . . . . -14.9(3) ?
C19 N4 C16 C17 . . . . -0.3(3) ?
Fe1 N4 C16 C17 . . . . 166.46(16) ?
C14 C15 C16 N4 . . . . -2.8(4) ?
C14 C15 C16 C17 . . . . 175.7(2) ?
N4 C16 C17 C18 . . . . 0.9(3) ?
C15 C16 C17 C18 . . . . -177.8(2) ?
N4 C16 C17 C33 . . . . -177.4(2) ?
C15 C16 C17 C33 . . . . 3.9(4) ?
C16 C17 C18 C19 . . . . -1.0(3) ?
C33 C17 C18 C19 . . . . 177.3(2) ?
C16 C17 C18 C35 . . . . 179.9(2) ?
C33 C17 C18 C35 . . . . -1.9(4) ?
C16 N4 C19 C20 . . . . 179.8(2) ?
Fe1 N4 C19 C20 . . . . 13.1(3) ?
C16 N4 C19 C18 . . . . -0.3(3) ?
Fe1 N4 C19 C18 . . . . -166.99(16) ?
C17 C18 C19 N4 . . . . 0.9(3) ?
C35 C18 C19 N4 . . . . -180.0(2) ?
C17 C18 C19 C20 . . . . -179.3(2) ?
C35 C18 C19 C20 . . . . -0.1(4) ?
N4 C19 C20 C1 . . . . 1.7(4) ?
C18 C19 C20 C1 . . . . -178.2(2) ?
N1 C1 C20 C19 . . . . -1.4(4) ?
C2 C1 C20 C19 . . . . 177.2(2) ?
C3 C2 C21 C22 . . . . -90.1(3) ?
C1 C2 C21 C22 . . . . 88.4(3) ?
C2 C3 C23 C24 . . . . 103.6(3) ?
C4 C3 C23 C24 . . . . -77.3(3) ?
C8 C7 C25 C26 . . . . 89.3(3) ?
C6 C7 C25 C26 . . . . -87.7(3) ?
C7 C8 C27 C28 . . . . -96.2(3) ?
C9 C8 C27 C28 . . . . 83.3(3) ?
C13 C12 C29 C30 . . . . 87.5(3) ?
C11 C12 C29 C30 . . . . -92.2(3) ?
C12 C13 C31 C32 . . . . -102.6(3) ?
C14 C13 C31 C32 . . . . 78.7(3) ?
C18 C17 C33 C34 . . . . -91.6(3) ?
C16 C17 C33 C34 . . . . 86.4(3) ?
C17 C18 C35 C36 . . . . 94.2(3) ?
C19 C18 C35 C36 . . . . -84.7(3) ?
Fe1 O1 C37 C38 . . . . -169.3(6) ?
Fe1 O1 C37' C38' . . . . 160.2(9) ?
